data_4107410
loop_
_publ_author_name
'Sarah E. Reisman'
'Joseph M. Ready'
'Matthew M. Weiss'
'Atsushi Hasuoka'
'Makoto Hirata'
'Kazuhiko Tamaki'
'Timo V. Ovaska'
'Catherine J. Smith'
'John L. Wood'

_publ_section_title
;
 Evolution of a Synthetic Strategy: Total Synthesis of
 (\+-)-Welwitindolinone A Isonitrile
;
_journal_name_full 'Journal of the American Chemical Society'
_journal_page_first 2087
_journal_page_last 2100
_journal_paper_doi 10.1021/ja076663z
_journal_volume 130
_journal_year 2008
_chemical_formula_sum 'C22 H26 Cl7 D2 N O4'
_chemical_formula_weight 620.62
_chemical_name_systematic
; 
 ? 
;
_space_group_IT_number 2
_symmetry_cell_setting triclinic
_symmetry_space_group_name_Hall '-P 1'
_symmetry_space_group_name_H-M 'P -1'
_atom_sites_solution_hydrogens geom
_atom_sites_solution_primary direct
_atom_sites_solution_secondary difmap
_audit_creation_method SHELXL-97
_cell_angle_alpha 80.13(3)
_cell_angle_beta 68.04(3)
_cell_angle_gamma 84.11(3)
_cell_formula_units_Z 2
_cell_length_a 10.625(2)
_cell_length_b 11.705(2)
_cell_length_c 12.203(2)
_cell_measurement_temperature 173(2)
_cell_volume 1385.5(5)
_computing_cell_refinement Denzo
_computing_data_collection 'Nonius Collect'
_computing_data_reduction Denzo
_computing_molecular_graphics XP
_computing_publication_material XCIF
_computing_structure_refinement 'SHELXL-97 (Sheldrick, 1997)'
_computing_structure_solution 'SHELXS-97 (Sheldrick, 1990)'
_diffrn_ambient_temperature 173(2)
_diffrn_measured_fraction_theta_full 0.984
_diffrn_measured_fraction_theta_max 0.984
_diffrn_measurement_device_type 'Nonius KappaCCD'
_diffrn_measurement_method '\w scans'
_diffrn_radiation_monochromator graphite
_diffrn_radiation_source 'fine-focus sealed tube'
_diffrn_radiation_type MoK\a
_diffrn_radiation_wavelength 0.71073
_diffrn_reflns_av_R_equivalents 0.0282
_diffrn_reflns_av_sigmaI/netI 0.0550
_diffrn_reflns_limit_h_max 14
_diffrn_reflns_limit_h_min -14
_diffrn_reflns_limit_k_max 15
_diffrn_reflns_limit_k_min -15
_diffrn_reflns_limit_l_max 16
_diffrn_reflns_limit_l_min -16
_diffrn_reflns_number 11418
_diffrn_reflns_theta_full 28.34
_diffrn_reflns_theta_max 28.34
_diffrn_reflns_theta_min 2.60
_exptl_absorpt_coefficient_mu 0.746
_exptl_absorpt_correction_T_max 0.9292
_exptl_absorpt_correction_T_min 0.8652
_exptl_absorpt_correction_type none
_exptl_crystal_colour colorless
_exptl_crystal_density_diffrn 1.488
_exptl_crystal_description rod
_exptl_crystal_F_000 636
_exptl_crystal_size_max 0.20
_exptl_crystal_size_mid 0.10
_exptl_crystal_size_min 0.10
_refine_diff_density_max 0.381
_refine_diff_density_min -0.419
_refine_diff_density_rms 0.056
_refine_ls_extinction_method none
_refine_ls_goodness_of_fit_ref 1.002
_refine_ls_hydrogen_treatment mixed
_refine_ls_matrix_type full
_refine_ls_number_parameters 347
_refine_ls_number_reflns 6807
_refine_ls_number_restraints 0
_refine_ls_restrained_S_all 1.002
_refine_ls_R_factor_all 0.0712
_refine_ls_R_factor_gt 0.0467
_refine_ls_shift/su_max 0.367
_refine_ls_shift/su_mean 0.015
_refine_ls_structure_factor_coef Fsqd
_refine_ls_weighting_details 'calc w=1/[\s^2^(Fo^2^)+(0.0990P)^2^+0.0000P] where P=(Fo^2^+2Fc^2^)/3'
_refine_ls_weighting_scheme calc
_refine_ls_wR_factor_gt 0.1356
_refine_ls_wR_factor_ref 0.1517
_reflns_number_gt 4992
_reflns_number_total 6807
_reflns_threshold_expression >2sigma(I)
_cod_data_source_file ja076663z-file007.cif
_cod_data_source_block sr03
_cod_original_formula_sum 'C22 H26 D2 Cl7 N O4'
_cod_database_code 4107410

loop_
_symmetry_equiv_pos_as_xyz
'x, y, z'
'-x, -y, -z'

loop_
_atom_site_label
_atom_site_type_symbol
_atom_site_fract_x
_atom_site_fract_y
_atom_site_fract_z
_atom_site_U_iso_or_equiv
_atom_site_adp_type
_atom_site_occupancy
_atom_site_symmetry_multiplicity
_atom_site_calc_flag
_atom_site_refinement_flags
_atom_site_disorder_assembly
_atom_site_disorder_group
Cl1 Cl 0.66280(6) 0.75253(4) 0.54277(5) 0.03631(15) Uani 1 1 d . . .
Cl2 Cl 0.7528(6) -0.0702(5) 1.0861(4) 0.0627(8) Uani 0.50 1 d P A 1
Cl3 Cl 0.8438(2) 0.1677(2) 1.02087(19) 0.0600(5) Uani 0.50 1 d P A 1
Cl4 Cl 0.6922(3) 0.0866(3) 1.2691(3) 0.0723(9) Uani 0.50 1 d P A 1
Cl2' Cl 0.7759(8) -0.0596(7) 1.0866(6) 0.109(2) Uani 0.50 1 d P A 2
Cl3' Cl 0.8652(3) 0.1544(3) 1.0733(4) 0.1328(15) Uani 0.50 1 d P A 2
Cl4' Cl 0.6586(5) 0.0493(4) 1.2851(5) 0.1161(18) Uani 0.50 1 d P A 2
Cl5 Cl 0.18698(7) 0.56811(7) 0.76122(7) 0.0635(2) Uani 1 1 d . . .
Cl6 Cl 0.14516(7) 0.38013(6) 0.95552(6) 0.0536(2) Uani 1 1 d . . .
Cl7 Cl 0.13893(6) 0.33907(7) 0.73127(6) 0.0530(2) Uani 1 1 d . . .
O1 O 0.79083(14) 0.44534(12) 0.85905(12) 0.0247(3) Uani 1 1 d . . .
H1 H 0.754(3) 0.491(3) 0.906(3) 0.055(9) Uiso 1 1 d . . .
O2 O 0.65283(16) 0.64996(13) 0.91178(13) 0.0356(4) Uani 1 1 d . . .
H2 H 0.599(4) 0.702(3) 0.955(3) 0.081(11) Uiso 1 1 d . . .
O3 O 0.64010(12) 0.25046(10) 0.85266(11) 0.0225(3) Uani 1 1 d . . .
O4 O 0.47787(13) 0.15081(11) 0.99662(12) 0.0292(3) Uani 1 1 d . . .
N1 N 0.64035(16) 0.05404(14) 0.85924(15) 0.0264(4) Uani 1 1 d . . .
H3 H 0.604(3) -0.009(2) 0.896(2) 0.041(7) Uiso 1 1 d . . .
C1 C 0.72477(17) 0.46879(15) 0.77468(15) 0.0193(3) Uani 1 1 d . . .
H1A H 0.62632(17) 0.45313(15) 0.81806(15) 0.023 Uiso 1 1 d R . .
C2 C 0.73624(18) 0.59917(15) 0.71522(16) 0.0207(4) Uani 1 1 d . . .
C3 C 0.7217(2) 0.60833(15) 0.59189(17) 0.0246(4) Uani 1 1 d . . .
H3A H 0.8157(2) 0.59656(15) 0.53323(17) 0.030 Uiso 1 1 d R . .
C4 C 0.6384(2) 0.51571(16) 0.58086(18) 0.0269(4) Uani 1 1 d . . .
H4A H 0.6239(2) 0.53298(16) 0.50406(18) 0.032 Uiso 1 1 d R . .
H4B H 0.5489(2) 0.51148(16) 0.64693(18) 0.032 Uiso 1 1 d R . .
C5 C 0.72159(18) 0.40149(15) 0.58697(16) 0.0223(4) Uani 1 1 d . . .
H5A H 0.79442(18) 0.39505(15) 0.50731(16) 0.027 Uiso 1 1 d R . .
C6 C 0.78494(17) 0.38400(14) 0.68517(15) 0.0192(4) Uani 1 1 d . . .
H6A H 0.88644(17) 0.38317(14) 0.65084(15) 0.023 Uiso 1 1 d R . .
C7 C 0.62580(19) 0.67221(17) 0.80257(18) 0.0264(4) Uani 1 1 d . . .
H7A H 0.63987(19) 0.75617(17) 0.76954(18) 0.032 Uiso 1 1 d R . .
C8 C 0.4787(2) 0.6483(2) 0.8298(2) 0.0364(5) Uani 1 1 d . . .
H8A H 0.4191(2) 0.7012(2) 0.8834(2) 0.055 Uiso 1 1 d R . .
H8B H 0.4611(2) 0.5679(2) 0.8682(2) 0.055 Uiso 1 1 d R . .
H8C H 0.4610(2) 0.6604(2) 0.7553(2) 0.055 Uiso 1 1 d R . .
C9 C 0.87569(19) 0.64366(17) 0.69159(19) 0.0287(4) Uani 1 1 d . . .
H9A H 0.88953(19) 0.63841(17) 0.76735(19) 0.043 Uiso 1 1 d R . .
H9B H 0.88050(19) 0.72472(17) 0.65343(19) 0.043 Uiso 1 1 d R . .
H9C H 0.94644(19) 0.59639(17) 0.63884(19) 0.043 Uiso 1 1 d R . .
C10 C 0.72983(17) 0.26021(15) 0.72760(16) 0.0201(4) Uani 1 1 d . . .
C11 C 0.64859(19) 0.28403(16) 0.63922(17) 0.0235(4) Uani 1 1 d . . .
C12 C 0.6814(2) 0.20030(18) 0.5486(2) 0.0361(5) Uani 1 1 d . . .
H12A H 0.6261(2) 0.22238(18) 0.4989(2) 0.054 Uiso 1 1 d R . .
H12B H 0.6613(2) 0.12127(18) 0.5906(2) 0.054 Uiso 1 1 d R . .
H12C H 0.7779(2) 0.20337(18) 0.4979(2) 0.054 Uiso 1 1 d R . .
C13 C 0.4943(2) 0.29554(19) 0.7038(2) 0.0340(5) Uani 1 1 d . . .
H13A H 0.4500(2) 0.30961(19) 0.6450(2) 0.051 Uiso 1 1 d R . .
H13B H 0.4722(2) 0.36063(19) 0.7497(2) 0.051 Uiso 1 1 d R . .
H13C H 0.4621(2) 0.22373(19) 0.7580(2) 0.051 Uiso 1 1 d R . .
C14 C 0.82885(18) 0.15700(15) 0.71128(16) 0.0207(4) Uani 1 1 d . . .
C15 C 0.77509(19) 0.05158(16) 0.77729(16) 0.0231(4) Uani 1 1 d . . .
C16 C 0.8519(2) -0.05196(16) 0.76400(18) 0.0278(4) Uani 1 1 d . . .
H16A H 0.8143(2) -0.12281(16) 0.80993(18) 0.033 Uiso 1 1 d R . .
C17 C 0.9842(2) -0.05021(17) 0.68265(19) 0.0308(4) Uani 1 1 d . . .
H17A H 1.0374(2) -0.12063(17) 0.67163(19) 0.037 Uiso 1 1 d R . .
C18 C 1.0396(2) 0.05351(18) 0.61724(19) 0.0307(4) Uani 1 1 d . . .
H18A H 1.1309(2) 0.05414(18) 0.56241(19) 0.037 Uiso 1 1 d R . .
C19 C 0.96172(19) 0.15657(16) 0.63177(17) 0.0262(4) Uani 1 1 d . . .
H19A H 1.00015(19) 0.22742(16) 0.58666(17) 0.031 Uiso 1 1 d R . .
C20 C 0.58158(18) 0.15014(15) 0.90636(16) 0.0232(4) Uani 1 1 d . . .
C21 C 0.8078(3) 0.0379(3) 1.1470(3) 0.0660(9) Uani 1 1 d . . .
D21A H 0.8929(3) 0.0093(3) 1.1616(3) 0.079 Uiso 1 1 d R A .
C22 C 0.1003(2) 0.4397(2) 0.8318(2) 0.0390(5) Uani 1 1 d . . .
D22A H 0.0004(2) 0.4588(2) 0.8605(2) 0.047 Uiso 1 1 d R . .

loop_
_atom_site_aniso_label
_atom_site_aniso_U_11
_atom_site_aniso_U_22
_atom_site_aniso_U_33
_atom_site_aniso_U_23
_atom_site_aniso_U_13
_atom_site_aniso_U_12
Cl1 0.0521(3) 0.0232(2) 0.0363(3) 0.0029(2) -0.0224(2) -0.0005(2)
Cl2 0.0853(14) 0.0634(16) 0.0487(13) 0.0042(12) -0.0312(11) -0.0385(13)
Cl3 0.0544(10) 0.0581(11) 0.0664(11) -0.0041(8) -0.0211(8) -0.0096(8)
Cl4 0.0732(18) 0.090(2) 0.0551(12) -0.0280(12) -0.0284(12) 0.0390(16)
Cl2' 0.157(5) 0.090(2) 0.099(3) -0.032(2) -0.050(3) -0.038(3)
Cl3' 0.0864(17) 0.0673(14) 0.234(5) 0.039(2) -0.066(2) -0.0303(12)
Cl4' 0.090(2) 0.121(3) 0.127(3) -0.055(2) -0.0127(18) 0.0010(18)
Cl5 0.0515(4) 0.0748(5) 0.0682(5) 0.0045(4) -0.0291(4) -0.0172(3)
Cl6 0.0690(4) 0.0647(4) 0.0371(3) -0.0166(3) -0.0300(3) 0.0097(3)
Cl7 0.0439(3) 0.0832(5) 0.0425(4) -0.0316(3) -0.0218(3) 0.0119(3)
O1 0.0301(7) 0.0244(7) 0.0228(7) -0.0047(6) -0.0136(6) 0.0021(5)
O2 0.0445(9) 0.0371(8) 0.0303(8) -0.0164(7) -0.0188(7) 0.0150(7)
O3 0.0243(7) 0.0187(6) 0.0191(6) -0.0031(5) -0.0010(5) -0.0031(5)
O4 0.0278(7) 0.0220(7) 0.0266(7) -0.0050(5) 0.0041(6) -0.0035(5)
N1 0.0260(8) 0.0181(8) 0.0279(9) -0.0040(6) -0.0005(7) -0.0036(6)
C1 0.0185(8) 0.0213(8) 0.0190(9) -0.0026(7) -0.0079(7) -0.0010(6)
C2 0.0221(9) 0.0195(8) 0.0217(9) -0.0032(7) -0.0094(7) -0.0003(7)
C3 0.0301(10) 0.0187(9) 0.0240(9) -0.0012(7) -0.0098(8) 0.0005(7)
C4 0.0343(10) 0.0233(9) 0.0265(10) -0.0013(7) -0.0160(8) -0.0015(8)
C5 0.0247(9) 0.0236(9) 0.0180(9) -0.0041(7) -0.0066(7) -0.0016(7)
C6 0.0199(8) 0.0190(8) 0.0179(8) -0.0035(6) -0.0057(7) -0.0005(6)
C7 0.0285(10) 0.0239(9) 0.0285(10) -0.0063(8) -0.0127(8) 0.0052(7)
C8 0.0281(11) 0.0374(12) 0.0417(13) -0.0144(10) -0.0091(9) 0.0077(9)
C9 0.0279(10) 0.0248(10) 0.0325(11) -0.0026(8) -0.0097(8) -0.0054(8)
C10 0.0197(8) 0.0205(8) 0.0176(8) -0.0046(6) -0.0025(7) -0.0025(6)
C11 0.0237(9) 0.0221(9) 0.0269(10) -0.0048(7) -0.0107(8) -0.0025(7)
C12 0.0494(13) 0.0291(11) 0.0392(12) -0.0100(9) -0.0247(11) -0.0016(9)
C13 0.0261(10) 0.0334(11) 0.0420(12) 0.0047(9) -0.0152(9) -0.0056(8)
C14 0.0212(9) 0.0216(9) 0.0192(9) -0.0063(7) -0.0058(7) 0.0000(7)
C15 0.0238(9) 0.0238(9) 0.0201(9) -0.0065(7) -0.0044(7) -0.0022(7)
C16 0.0309(10) 0.0208(9) 0.0291(10) -0.0056(8) -0.0073(8) 0.0001(7)
C17 0.0293(10) 0.0254(10) 0.0355(11) -0.0117(8) -0.0078(9) 0.0052(8)
C18 0.0221(9) 0.0323(10) 0.0329(11) -0.0110(8) -0.0027(8) 0.0020(8)
C19 0.0259(9) 0.0225(9) 0.0257(10) -0.0048(7) -0.0031(8) -0.0039(7)
C20 0.0235(9) 0.0208(9) 0.0224(9) -0.0034(7) -0.0044(7) -0.0026(7)
C21 0.0577(18) 0.072(2) 0.088(2) -0.0360(18) -0.0431(17) 0.0179(15)
C22 0.0298(11) 0.0572(15) 0.0352(12) -0.0154(10) -0.0148(9) 0.0014(10)

loop_
_atom_type_symbol
_atom_type_description
_atom_type_scat_dispersion_real
_atom_type_scat_dispersion_imag
_atom_type_scat_source
C C 0.0033 0.0016 'International Tables Vol C Tables 4.2.6.8 and 6.1.1.4'
H H 0.0000 0.0000 'International Tables Vol C Tables 4.2.6.8 and 6.1.1.4'
D D 0.0000 0.0000 'International Tables Vol C Tables 4.2.6.8 and 6.1.1.4'
N N 0.0061 0.0033 'International Tables Vol C Tables 4.2.6.8 and 6.1.1.4'
O O 0.0106 0.0060 'International Tables Vol C Tables 4.2.6.8 and 6.1.1.4'
Cl Cl 0.1484 0.1585 'International Tables Vol C Tables 4.2.6.8 and 6.1.1.4'

loop_
_geom_angle_atom_site_label_1
_geom_angle_atom_site_label_2
_geom_angle_atom_site_label_3
_geom_angle
H1 O1 C1 105(2)
H2 O2 C7 103(2)
C20 O3 C10 118.96(14)
H3 N1 C20 116.7(17)
H3 N1 C15 118.9(17)
C20 N1 C15 121.62(16)
H1A C1 O1 108.13(9)
H1A C1 C6 108.13(9)
O1 C1 C6 107.68(14)
H1A C1 C2 108.13(10)
O1 C1 C2 111.35(14)
C6 C1 C2 113.28(14)
C9 C2 C7 108.74(15)
C9 C2 C3 106.82(15)
C7 C2 C3 113.42(15)
C9 C2 C1 111.20(15)
C7 C2 C1 108.02(14)
C3 C2 C1 108.66(14)
H3A C3 C4 105.80(11)
H3A C3 C2 105.80(10)
C4 C3 C2 115.38(15)
H3A C3 Cl1 105.80(7)
C4 C3 Cl1 110.66(13)
C2 C3 Cl1 112.58(13)
H4B C4 H4A 108.7
H4B C4 C3 110.60(11)
H4A C4 C3 110.61(11)
H4B C4 C5 110.61(11)
H4A C4 C5 110.60(10)
C3 C4 C5 105.67(15)
H5A C5 C4 109.89(11)
H5A C5 C6 109.89(9)
C4 C5 C6 114.38(15)
H5A C5 C11 109.90(10)
C4 C5 C11 120.27(15)
C6 C5 C11 91.10(13)
H6A C6 C1 112.40(10)
H6A C6 C10 112.39(10)
C1 C6 C10 115.39(14)
H6A C6 C5 112.40(9)
C1 C6 C5 112.69(14)
C10 C6 C5 89.71(13)
H7A C7 O2 108.26(10)
H7A C7 C8 108.26(12)
O2 C7 C8 109.27(17)
H7A C7 C2 108.25(10)
O2 C7 C2 105.40(14)
C8 C7 C2 117.10(16)
H8C C8 H8B 109.5
H8C C8 H8A 109.5
H8B C8 H8A 109.5
H8C C8 C7 109.46(12)
H8B C8 C7 109.48(12)
H8A C8 C7 109.47(11)
H9A C9 H9B 109.5
H9A C9 H9C 109.5
H9B C9 H9C 109.5
H9A C9 C2 109.48(11)
H9B C9 C2 109.46(10)
H9C C9 C2 109.47(10)
O3 C10 C14 108.69(15)
O3 C10 C6 109.52(14)
C14 C10 C6 119.14(15)
O3 C10 C11 112.47(14)
C14 C10 C11 115.69(15)
C6 C10 C11 90.37(13)
C12 C11 C13 109.59(17)
C12 C11 C5 113.71(16)
C13 C11 C5 115.14(16)
C12 C11 C10 115.96(16)
C13 C11 C10 113.26(16)
C5 C11 C10 87.94(13)
H12B C12 H12A 109.5
H12B C12 H12C 109.5
H12A C12 H12C 109.5
H12B C12 C11 109.47(11)
H12A C12 C11 109.47(11)
H12C C12 C11 109.48(11)
H13C C13 H13B 109.5
H13C C13 H13A 109.5
H13B C13 H13A 109.5
H13C C13 C11 109.47(11)
H13B C13 C11 109.47(12)
H13A C13 C11 109.47(12)
C19 C14 C15 118.52(17)
C19 C14 C10 125.97(16)
C15 C14 C10 115.31(15)
C16 C15 C14 121.46(17)
C16 C15 N1 120.84(17)
C14 C15 N1 117.69(16)
H16A C16 C17 120.57(12)
H16A C16 C15 120.56(11)
C17 C16 C15 118.86(18)
H17A C17 C16 119.75(12)
H17A C17 C18 119.76(12)
C16 C17 C18 120.49(18)
H18A C18 C17 119.98(12)
H18A C18 C19 119.99(12)
C17 C18 C19 120.03(18)
H19A C19 C14 119.69(11)
H19A C19 C18 119.69(12)
C14 C19 C18 120.63(17)
O4 C20 O3 118.46(16)
O4 C20 N1 123.90(17)
O3 C20 N1 117.64(16)
D21A C21 Cl3' 94.82(16)
D21A C21 Cl2' 105.2(3)
Cl3' C21 Cl2' 121.2(4)
D21A C21 Cl4 110.37(14)
Cl3' C21 Cl4 99.7(3)
Cl2' C21 Cl4 122.2(4)
D21A C21 Cl2 110.0(2)
Cl3' C21 Cl2 123.0(3)
Cl2' C21 Cl2 5.9(5)
Cl4 C21 Cl2 116.6(3)
D21A C21 Cl4' 113.6(2)
Cl3' C21 Cl4' 115.5(3)
Cl2' C21 Cl4' 105.8(4)
Cl4 C21 Cl4' 17.3(2)
Cl2 C21 Cl4' 100.4(3)
D21A C21 Cl3 110.37(11)
Cl3' C21 Cl3 21.36(17)
Cl2' C21 Cl3 101.9(3)
Cl4 C21 Cl3 106.3(2)
Cl2 C21 Cl3 102.8(2)
Cl4' C21 Cl3 118.3(2)
D22A C22 Cl7 108.82(8)
D22A C22 Cl5 108.81(8)
Cl7 C22 Cl5 110.48(13)
D22A C22 Cl6 108.82(8)
Cl7 C22 Cl6 110.19(13)
Cl5 C22 Cl6 109.69(12)

loop_
_geom_bond_atom_site_label_1
_geom_bond_atom_site_label_2
_geom_bond_distance
Cl1 C3 1.8212(19)
Cl2 C21 1.815(6)
Cl3 C21 1.923(4)
Cl4 C21 1.683(5)
Cl2' C21 1.586(8)
Cl3' C21 1.543(5)
Cl4' C21 1.846(6)
Cl5 C22 1.759(3)
Cl6 C22 1.761(2)
Cl7 C22 1.755(2)
O1 H1 0.81(3)
O1 C1 1.425(2)
O2 H2 0.89(4)
O2 C7 1.442(2)
O3 C20 1.333(2)
O3 C10 1.458(2)
O4 C20 1.233(2)
N1 H3 0.84(3)
N1 C20 1.340(2)
N1 C15 1.408(2)
C1 H1A 1.0000
C1 C6 1.519(2)
C1 C2 1.569(2)
C2 C9 1.529(3)
C2 C7 1.554(3)
C2 C3 1.554(3)
C3 H3A 1.0000
C3 C4 1.520(3)
C4 H4B 0.9900
C4 H4A 0.9900
C4 C5 1.532(3)
C5 H5A 1.0000
C5 C6 1.556(2)
C5 C11 1.564(3)
C6 H6A 1.0000
C6 C10 1.549(2)
C7 H7A 1.0000
C7 C8 1.516(3)
C8 H8C 0.9800
C8 H8B 0.9800
C8 H8A 0.9800
C9 H9A 0.9800
C9 H9B 0.9800
C9 H9C 0.9800
C10 C14 1.507(2)
C10 C11 1.591(3)
C11 C12 1.523(3)
C11 C13 1.533(3)
C12 H12B 0.9800
C12 H12A 0.9800
C12 H12C 0.9800
C13 H13C 0.9800
C13 H13B 0.9800
C13 H13A 0.9800
C14 C19 1.382(3)
C14 C15 1.399(3)
C15 C16 1.388(3)
C16 H16A 0.9500
C16 C17 1.385(3)
C17 H17A 0.9500
C17 C18 1.386(3)
C18 H18A 0.9500
C18 C19 1.389(3)
C19 H19A 0.9500
C21 D21A 1.0000
C22 D22A 1.0000
